data_2200722
loop_
_publ_author_name
'Song, Qi'
'Billodeaux, Damon R.'
'Fronczek, Frank R.'
'Fischer, Nikolaus H.'

_publ_section_title
;
 Futoenone, a neolignan from <i>Magnolia soulangiana</i>
;
_journal_issue 11
_journal_name_full 'Acta Crystallographica Section E'
_journal_page_first o1094
_journal_page_last o1095
_journal_paper_doi 10.1107/S1600536801017482
_journal_volume 57
_journal_year 2001
_chemical_formula_iupac 'C20 H20 O5'
_chemical_formula_moiety 'C20 H20 O5'
_chemical_formula_sum 'C20 H20 O5'
_chemical_formula_weight 340.36
_chemical_name_common futoenone
_chemical_name_systematic
;
(2R,4R,5S,5aR)-rel-(-)-4-(1,3-benzodioxol-5-yl)-2,3,4,5-
tetrahydro-7-methoxy-5-methyl-8H-2,5a-methano-benzoepin-8-one
;
_space_group_IT_number 144
_symmetry_cell_setting trigonal
_symmetry_space_group_name_Hall 'P 31'
_symmetry_space_group_name_H-M 'P 31'
_audit_creation_method SHELXL-97
_cell_angle_alpha 90
_cell_angle_beta 90
_cell_angle_gamma 120
_cell_formula_units_Z 3
_cell_length_a 7.5210(6)
_cell_length_b 7.5210(6)
_cell_length_c 25.2821(13)
_cell_measurement_reflns_used 25
_cell_measurement_temperature 297
_cell_measurement_theta_max 42.6
_cell_measurement_theta_min 23.5
_cell_volume 1238.50(15)
_computing_cell_refinement 'CAD-4 EXPRESS'
_computing_data_collection 'CAD-4 EXPRESS (Enraf-Nonius, 1994)'
_computing_data_reduction 'MAXUS (Mackay et al., 1999)'
_computing_molecular_graphics 'ORTEP-3 for Windows (Farrugia, 1997)'
_computing_publication_material SHELXL97
_computing_structure_refinement 'SHELXL97 (Sheldrick, 1997)'
_computing_structure_solution 'SIR97 (Altomare et al., 1999)'
_diffrn_ambient_temperature 297
_diffrn_measured_fraction_theta_full 1.000
_diffrn_measured_fraction_theta_max 1.000
_diffrn_measurement_device 'Enraf-Nonius CAD-4'
_diffrn_measurement_method \q/2\q
_diffrn_radiation_monochromator graphite
_diffrn_radiation_source 'fine-focus sealed tube'
_diffrn_radiation_type CuK\a
_diffrn_radiation_wavelength 1.54180
_diffrn_reflns_av_R_equivalents .044
_diffrn_reflns_av_sigmaI/netI .0309
_diffrn_reflns_limit_h_max 9
_diffrn_reflns_limit_h_min -9
_diffrn_reflns_limit_k_max 9
_diffrn_reflns_limit_k_min -9
_diffrn_reflns_limit_l_max 31
_diffrn_reflns_limit_l_min 0
_diffrn_reflns_number 4948
_diffrn_reflns_theta_full 74.9
_diffrn_reflns_theta_max 74.9
_diffrn_reflns_theta_min 5.2
_diffrn_standards_decay_% 1.0
_diffrn_standards_interval_time 120
_diffrn_standards_number 3
_exptl_absorpt_coefficient_mu .807
_exptl_absorpt_correction_T_max .724
_exptl_absorpt_correction_T_min .614
_exptl_absorpt_correction_type '\y scan'
_exptl_absorpt_process_details '(North et al., 1968)'
_exptl_crystal_colour colorless
_exptl_crystal_density_diffrn 1.369
_exptl_crystal_density_method 'not measured'
_exptl_crystal_description 'trigonal prism'
_exptl_crystal_F_000 540
_exptl_crystal_size_max .45
_exptl_crystal_size_mid .34
_exptl_crystal_size_min .34
_refine_diff_density_max .23
_refine_diff_density_min -.17
_refine_ls_extinction_coef .0076(11)
_refine_ls_extinction_method SHELXL97
_refine_ls_goodness_of_fit_ref 1.102
_refine_ls_hydrogen_treatment constr
_refine_ls_matrix_type full
_refine_ls_number_parameters 229
_refine_ls_number_reflns 1748
_refine_ls_number_restraints 1
_refine_ls_restrained_S_all 1.101
_refine_ls_R_factor_all .033
_refine_ls_R_factor_gt .033
_refine_ls_shift/su_max <0.001
_refine_ls_shift/su_mean .000
_refine_ls_structure_factor_coef Fsqd
_refine_ls_weighting_details 'calc w = 1/[\s^2^(Fo^2^)+(0.0526P)^2^+0.0948P] where P = (Fo^2^+2Fc^2^)/3'
_refine_ls_weighting_scheme calc
_refine_ls_wR_factor_ref .085
_reflns_number_gt 1727
_reflns_number_total 1748
_reflns_threshold_expression I>2\s(I)
_cod_data_source_file ob6082.cif
_cod_data_source_block I
_cod_depositor_comments
;
The following automatic conversions were performed:
'_symmetry_cell_setting' value 'Trigonal' changed to 'trigonal' according
to '/home/saulius/struct/CIF-dictionaries/cif_core.dic' dictionary named
'cif_core.dic' version 2.4.1 from 2010-06-29.

Automatic conversion script
Id: cif_fix_enum 1527 2010-12-29 10:47:43Z saulius 

The following automatic conversions were performed:

'_symmetry_cell_setting' value 'Trigonal' changed to 'trigonal'
according to /home/saulius/struct/CIF-dictionaries/cif_core.dic
dictionary named 'cif_core.dic' version 2.4.1 from 2010-06-29.

Automatic conversion script
Id: cif_fix_values 1715 2011-07-08 13:25:40Z adriana 
;
_cod_database_code 2200722
_cod_database_fobs_code 2200722

loop_
_symmetry_equiv_pos_as_xyz
'x, y, z'
'-y, x-y, z+1/3'
'-x+y, -x, z+2/3'

loop_
_atom_site_label
_atom_site_fract_x
_atom_site_fract_y
_atom_site_fract_z
_atom_site_U_iso_or_equiv
_atom_site_adp_type
_atom_site_calc_flag
_atom_site_refinement_flags
_atom_site_occupancy
_atom_site_disorder_assembly
_atom_site_disorder_group
_atom_site_type_symbol
O1 1.1479(2) .8471(3) .50004(7) .0556(4) Uani d . 1 . . O
O2 1.0624(3) .7416(3) .58724(7) .0585(5) Uani d . 1 . . O
O3 .0405(2) .3643(3) .39544(6) .0447(4) Uani d . 1 . . O
O4 -.0828(3) -.2487(3) .31202(9) .0627(5) Uani d . 1 . . O
O5 .1715(3) -.0237(3) .23485(7) .0586(5) Uani d . 1 . . O
C1 .5913(3) .5173(3) .47896(7) .0339(4) Uani d . 1 . . C
C2 .7965(3) .6495(3) .46484(7) .0360(4) Uani d . 1 . . C
H2 .8337 .6903 .4299 .043 Uiso calc R 1 . . H
C3 .9402(3) .7163(3) .50433(8) .0371(4) Uani d . 1 . . C
C4 .8881(3) .6548(3) .55644(8) .0406(4) Uani d . 1 . . C
C5 .6907(4) .5273(4) .57151(8) .0443(5) Uani d . 1 . . C
H5 .6562 .4872 .6066 .053 Uiso calc R 1 . . H
C6 .5414(3) .4591(3) .53158(8) .0405(4) Uani d . 1 . . C
H6 .4046 .3722 .5405 .049 Uiso calc R 1 . . H
C7 .4204(3) .4515(3) .43851(7) .0332(4) Uani d . 1 . . C
H7 .3009 .3293 .4530 .040 Uiso calc R 1 . . H
C8 .4647(3) .3891(3) .38414(7) .0317(4) Uani d . 1 . . C
H8 .5975 .5008 .3719 .038 Uiso calc R 1 . . H
C9 .4833(4) .1974(4) .38983(9) .0458(5) Uani d . 1 . . C
H9A .5852 .2209 .4160 .069 Uiso calc R 1 . . H
H9B .5231 .1665 .3565 .069 Uiso calc R 1 . . H
H9C .3534 .0840 .4005 .069 Uiso calc R 1 . . H
C10 1.2275(4) .8593(5) .55230(11) .0607(7) Uani d . 1 . . C
H10A 1.3222 .8071 .5522 .073 Uiso calc R 1 . . H
H10B 1.3013 1.0012 .5639 .073 Uiso calc R 1 . . H
C11 .2894(4) .1053(5) .19187(10) .0603(7) Uani d . 1 . . C
H11A .2513 .2079 .1858 .090 Uiso calc R 1 . . H
H11B .2631 .0237 .1605 .090 Uiso calc R 1 . . H
H11C .4328 .1708 .2004 .090 Uiso calc R 1 . . H
C1' .2961(3) .3639(3) .34259(7) .0322(4) Uani d . 1 . . C
C2' .0864(3) .2419(3) .36637(7) .0359(4) Uani d . 1 . . C
C3' -.0398(3) .0420(3) .35842(9) .0444(5) Uani d . 1 . . C
H3' -.1583 -.0298 .3786 .053 Uiso calc R 1 . . H
C4' .0103(3) -.0621(3) .31786(9) .0439(5) Uani d . 1 . . C
C5' .1776(3) .0751(3) .28038(8) .0404(4) Uani d . 1 . . C
C6' .3121(3) .2697(3) .29222(7) .0369(4) Uani d . 1 . . C
H6' .4177 .3481 .2687 .044 Uiso calc R 1 . . H
C7' .3057(3) .5726(3) .33730(8) .0401(4) Uani d . 1 . . C
H7'1 .4457 .6850 .3339 .048 Uiso calc R 1 . . H
H7'2 .2245 .5745 .3078 .048 Uiso calc R 1 . . H
C8' .2118(3) .5766(4) .39009(9) .0425(5) Uani d . 1 . . C
H8' .1629 .6754 .3899 .051 Uiso calc R 1 . . H
C9' .3607(4) .6189(4) .43475(8) .0425(5) Uani d . 1 . . C
H9'1 .2987 .6253 .4678 .051 Uiso calc R 1 . . H
H9'2 .4832 .7511 .4292 .051 Uiso calc R 1 . . H

loop_
_atom_site_aniso_label
_atom_site_aniso_U_11
_atom_site_aniso_U_22
_atom_site_aniso_U_33
_atom_site_aniso_U_12
_atom_site_aniso_U_13
_atom_site_aniso_U_23
O1 .0400(7) .0791(11) .0386(9) .0229(8) -.0077(7) -.0096(8)
O2 .0596(10) .0853(12) .0309(9) .0364(9) -.0199(7) -.0184(8)
O3 .0414(7) .0673(9) .0283(7) .0294(7) .0021(6) .0008(7)
O4 .0682(11) .0391(8) .0628(12) .0132(7) -.0149(9) .0062(7)
O5 .0782(11) .0523(9) .0327(9) .0231(9) -.0089(8) -.0164(7)
C1 .0410(9) .0439(9) .0172(8) .0215(8) -.0002(7) -.0029(7)
C2 .0413(9) .0500(10) .0160(8) .0224(8) -.0003(7) -.0008(7)
C3 .0394(9) .0480(10) .0258(10) .0234(8) -.0024(7) -.0072(8)
C4 .0532(11) .0560(11) .0214(9) .0338(9) -.0119(8) -.0141(8)
C5 .0612(12) .0594(12) .0148(9) .0320(10) -.0023(8) -.0037(8)
C6 .0448(10) .0524(11) .0186(9) .0200(8) .0023(7) -.0027(8)
C7 .0362(8) .0471(9) .0162(8) .0208(7) .0005(6) -.0026(7)
C8 .0335(8) .0417(9) .0164(8) .0162(7) -.0003(6) -.0039(7)
C9 .0547(11) .0564(12) .0353(12) .0346(10) -.0098(9) -.0097(9)
C10 .0530(13) .0927(19) .0395(14) .0388(13) -.0171(11) -.0310(13)
C11 .0661(15) .0802(17) .0251(11) .0295(13) -.0038(10) -.0183(11)
C1' .0365(8) .0386(8) .0151(8) .0140(7) -.0001(7) .0003(6)
C2' .0367(9) .0518(10) .0176(8) .0209(8) -.0013(7) .0045(7)
C3' .0373(9) .0525(11) .0301(10) .0126(8) -.0008(8) .0133(8)
C4' .0447(10) .0405(9) .0348(11) .0124(8) -.0133(8) .0052(8)
C5' .0517(10) .0432(9) .0217(9) .0203(8) -.0079(8) -.0040(8)
C6' .0443(9) .0428(9) .0151(8) .0154(8) .0013(7) -.0004(7)
C7' .0508(10) .0433(10) .0222(10) .0205(8) -.0025(8) .0027(7)
C8' .0510(10) .0538(11) .0316(11) .0329(9) -.0030(8) -.0022(8)
C9' .0536(11) .0582(11) .0241(10) .0341(10) -.0044(8) -.0105(8)

loop_
_atom_type_symbol
_atom_type_description
_atom_type_scat_dispersion_real
_atom_type_scat_dispersion_imag
_atom_type_scat_source
O O .0492 .0322 'International Tables Vol C Tables 4.2.6.8 and 6.1.1.4'
C C .0181 .0091 'International Tables Vol C Tables 4.2.6.8 and 6.1.1.4'
H H .0000 .0000 'International Tables Vol C Tables 4.2.6.8 and 6.1.1.4'

loop_
_geom_angle_atom_site_label_1
_geom_angle_atom_site_label_2
_geom_angle_atom_site_label_3
_geom_angle
_geom_angle_publ_flag
C3 O1 C10 105.20(19) yes
C4 O2 C10 105.84(19) yes
C2' O3 C8' 107.78(15) yes
C5' O5 C11 115.64(19) ?
C6 C1 C2 119.65(18) ?
C6 C1 C7 119.34(17) ?
C2 C1 C7 120.80(17) ?
C3 C2 C1 117.53(17) ?
C3 C2 H2 121.2 ?
C1 C2 H2 121.2 ?
C2 C3 O1 127.76(19) ?
C2 C3 C4 122.06(18) ?
O1 C3 C4 110.18(18) ?
C5 C4 O2 128.4(2) ?
C5 C4 C3 121.93(18) ?
O2 C4 C3 109.6(2) ?
C4 C5 C6 116.67(18) ?
C4 C5 H5 121.7 ?
C6 C5 H5 121.7 ?
C1 C6 C5 122.16(19) ?
C1 C6 H6 118.9 ?
C5 C6 H6 118.9 ?
C1 C7 C9' 108.71(15) ?
C1 C7 C8 115.04(15) ?
C9' C7 C8 112.98(15) ?
C1 C7 H7 106.5 ?
C9' C7 H7 106.5 ?
C8 C7 H7 106.5 ?
C9 C8 C7 109.86(16) ?
C9 C8 C1' 113.33(15) ?
C7 C8 C1' 110.25(14) ?
C9 C8 H8 107.7 ?
C7 C8 H8 107.7 ?
C1' C8 H8 107.7 ?
C8 C9 H9A 109.5 ?
C8 C9 H9B 109.5 ?
H9A C9 H9B 109.5 ?
C8 C9 H9C 109.5 ?
H9A C9 H9C 109.5 ?
H9B C9 H9C 109.5 ?
O2 C10 O1 109.09(19) ?
O2 C10 H10A 109.9 ?
O1 C10 H10A 109.9 ?
O2 C10 H10B 109.9 ?
O1 C10 H10B 109.9 ?
H10A C10 H10B 108.3 ?
O5 C11 H11A 109.5 ?
O5 C11 H11B 109.5 ?
H11A C11 H11B 109.5 ?
O5 C11 H11C 109.5 ?
H11A C11 H11C 109.5 ?
H11B C11 H11C 109.5 ?
C6' C1' C2' 111.24(15) ?
C6' C1' C7' 115.85(16) ?
C2' C1' C7' 99.03(15) ?
C6' C1' C8 111.95(15) ?
C2' C1' C8 110.03(14) ?
C7' C1' C8 107.97(15) ?
C3' C2' O3 124.81(19) ?
C3' C2' C1' 124.61(19) ?
O3 C2' C1' 110.54(17) ?
C2' C3' C4' 119.05(19) ?
C2' C3' H3' 120.5 ?
C4' C3' H3' 120.5 ?
O4 C4' C3' 123.4(2) ?
O4 C4' C5' 121.0(2) ?
C3' C4' C5' 115.52(18) ?
C6' C5' O5 126.2(2) ?
C6' C5' C4' 121.93(19) ?
O5 C5' C4' 111.84(18) ?
C5' C6' C1' 121.12(18) ?
C5' C6' H6' 119.4 ?
C1' C6' H6' 119.4 ?
C8' C7' C1' 99.15(16) ?
C8' C7' H7'1 111.9 ?
C1' C7' H7'1 111.9 ?
C8' C7' H7'2 111.9 ?
C1' C7' H7'2 111.9 ?
H7'1 C7' H7'2 109.6 ?
O3 C8' C9' 108.35(18) ?
O3 C8' C7' 102.87(17) ?
C9' C8' C7' 111.03(17) ?
O3 C8' H8' 111.4 ?
C9' C8' H8' 111.4 ?
C7' C8' H8' 111.4 ?
C8' C9' C7 111.32(16) ?
C8' C9' H9'1 109.4 ?
C7 C9' H9'1 109.4 ?
C8' C9' H9'2 109.4 ?
C7 C9' H9'2 109.4 ?
H9'1 C9' H9'2 108.0 ?

loop_
_geom_bond_atom_site_label_1
_geom_bond_atom_site_label_2
_geom_bond_site_symmetry_2
_geom_bond_distance
_geom_bond_publ_flag
O1 C3 . 1.372(3) ?
O1 C10 . 1.435(3) yes
O2 C4 . 1.377(3) ?
O2 C10 . 1.416(4) yes
O3 C2' . 1.351(3) yes
O3 C8' . 1.473(3) yes
O4 C4' . 1.224(3) yes
O5 C5' . 1.358(3) ?
O5 C11 . 1.431(3) ?
C1 C6 . 1.392(3) ?
C1 C2 . 1.401(3) ?
C1 C7 . 1.519(2) ?
C2 C3 . 1.369(3) ?
C2 H2 . .9300 ?
C3 C4 . 1.386(3) ?
C4 C5 . 1.359(3) ?
C5 C6 . 1.402(3) ?
C5 H5 . .9300 ?
C6 H6 . .9300 ?
C7 C9' . 1.537(3) ?
C7 C8 . 1.542(2) ?
C7 H7 . .9800 ?
C8 C9 . 1.523(3) ?
C8 C1' . 1.583(2) yes
C8 H8 . .9800 ?
C9 H9A . .9600 ?
C9 H9B . .9600 ?
C9 H9C . .9600 ?
C10 H10A . .9700 ?
C10 H10B . .9700 ?
C11 H11A . .9600 ?
C11 H11B . .9600 ?
C11 H11C . .9600 ?
C1' C6' . 1.491(2) ?
C1' C2' . 1.498(2) ?
C1' C7' . 1.541(3) ?
C2' C3' . 1.332(3) ?
C3' C4' . 1.450(3) ?
C3' H3' . .9300 ?
C4' C5' . 1.499(3) ?
C5' C6' . 1.332(3) ?
C6' H6' . .9300 ?
C7' C8' . 1.517(3) ?
C7' H7'1 . .9700 ?
C7' H7'2 . .9700 ?
C8' C9' . 1.508(3) ?
C8' H8' . .9800 ?
C9' H9'1 . .9700 ?
C9' H9'2 . .9700 ?

loop_
_geom_torsion_atom_site_label_1
_geom_torsion_atom_site_label_2
_geom_torsion_atom_site_label_3
_geom_torsion_atom_site_label_4
_geom_torsion
_geom_torsion_publ_flag
C6 C1 C2 C3 -.1(3) ?
C7 C1 C2 C3 174.48(18) ?
C1 C2 C3 O1 -179.1(2) ?
C1 C2 C3 C4 .9(3) ?
C10 O1 C3 C2 -177.6(2) ?
C10 O1 C3 C4 2.3(2) ?
C10 O2 C4 C5 179.4(2) ?
C10 O2 C4 C3 -.5(2) ?
C2 C3 C4 C5 -1.2(3) ?
O1 C3 C4 C5 178.9(2) ?
C2 C3 C4 O2 178.76(19) ?
O1 C3 C4 O2 -1.2(2) ?
O2 C4 C5 C6 -179.4(2) ?
C3 C4 C5 C6 .5(3) ?
C2 C1 C6 C5 -.5(3) ?
C7 C1 C6 C5 -175.19(19) ?
C4 C5 C6 C1 .3(3) ?
C6 C1 C7 C9' 91.1(2) ?
C2 C1 C7 C9' -83.5(2) ?
C6 C1 C7 C8 -141.08(18) ?
C2 C1 C7 C8 44.3(2) yes
C1 C7 C8 C9 64.9(2) ?
C9' C7 C8 C9 -169.50(17) ?
C1 C7 C8 C1' -169.55(15) ?
C9' C7 C8 C1' -43.9(2) ?
C4 O2 C10 O1 2.0(3) ?
C3 O1 C10 O2 -2.6(3) ?
C9 C8 C1' C6' -46.7(2) ?
C7 C8 C1' C6' -170.28(15) ?
C9 C8 C1' C2' 77.6(2) ?
C7 C8 C1' C2' -46.0(2) ?
C9 C8 C1' C7' -175.35(17) ?
C7 C8 C1' C7' 61.04(19) ?
C8' O3 C2' C3' -174.57(18) ?
C8' O3 C2' C1' 3.3(2) yes
C6' C1' C2' C3' 26.0(3) yes
C7' C1' C2' C3' 148.33(19) ?
C8 C1' C2' C3' -98.7(2) ?
C6' C1' C2' O3 -151.92(16) ?
C7' C1' C2' O3 -29.55(19) yes
C8 C1' C2' O3 83.43(18) ?
O3 C2' C3' C4' 167.15(18) ?
C1' C2' C3' C4' -10.4(3) yes
C2' C3' C4' O4 171.1(2) ?
C2' C3' C4' C5' -12.7(3) yes
C11 O5 C5' C6' -15.0(3) ?
C11 O5 C5' C4' 164.9(2) ?
O4 C4' C5' C6' -163.9(2) ?
C3' C4' C5' C6' 19.8(3) yes
O4 C4' C5' O5 16.2(3) ?
C3' C4' C5' O5 -160.10(18) ?
O5 C5' C6' C1' 176.8(2) ?
C4' C5' C6' C1' -3.1(3) yes
C2' C1' C6' C5' -18.2(3) yes
C7' C1' C6' C5' -130.2(2) ?
C8 C1' C6' C5' 105.4(2) ?
C6' C1' C7' C8' 161.05(16) ?
C2' C1' C7' C8' 42.06(18) yes
C8 C1' C7' C8' -72.52(17) ?
C2' O3 C8' C9' -92.49(18) ?
C2' O3 C8' C7' 25.1(2) yes
C1' C7' C8' O3 -41.81(18) yes
C1' C7' C8' C9' 73.9(2) ?
O3 C8' C9' C7 51.3(2) ?
C7' C8' C9' C7 -60.9(2) ?
C1 C7 C9' C8' 172.37(18) ?
C8 C7 C9' C8' 43.4(2) ?

loop_
_cod_related_entry_id
_cod_related_entry_database
_cod_related_entry_code
1 ChemSpider 7995055
